data_7046540
loop_
_publ_author_name
'Hao, Zhi-Min'
'Chao, Meng-Yao'
'Liu, Yan'
'Song, Ying-Lin'
'Yang, Junyi'
'Ding, lifeng'
'Zhang, Wen-Hua'
'Lang, Jian-Ping'

_publ_section_title
;
 Evaluating the component contribution to the nonlinear optical
 performances using stable [Ni4O4] cuboidal clusters as models
;
_journal_name_full 'Dalton Transactions'
_journal_paper_doi 10.1039/C8DT02080A
_journal_year 2018
_chemical_formula_moiety 'C28 H44 Cl4 N8 Ni4 O8'
_chemical_formula_sum 'C28 H44 Cl4 N8 Ni4 O8'
_chemical_formula_weight 997.35
_space_group_crystal_system monoclinic
_space_group_IT_number 15
_space_group_name_Hall '-C 2yc'
_space_group_name_H-M_alt 'C 1 2/c 1'
_symmetry_space_group_name_Hall '-C 2yc'
_symmetry_space_group_name_H-M 'C 1 2/c 1'
_atom_sites_solution_hydrogens mixed
_audit_creation_method SHELXL-2013
_audit_update_record
;
2018-02-27 deposited with the CCDC.
2018-06-05 downloaded from the CCDC.
;
_cell_angle_alpha 90
_cell_angle_beta 116.734(2)
_cell_angle_gamma 90
_cell_formula_units_Z 8
_cell_length_a 29.842(3)
_cell_length_b 14.8679(11)
_cell_length_c 24.7389(18)
_cell_measurement_reflns_used 9828
_cell_measurement_temperature 170(2)
_cell_measurement_theta_max 28.01
_cell_measurement_theta_min 2.47
_cell_volume 9803.0(14)
_computing_structure_refinement 'SHELXL-2013 (Sheldrick, 2013)'
_diffrn_ambient_temperature 170(2)
_diffrn_measured_fraction_theta_full 0.999
_diffrn_measured_fraction_theta_max 0.999
_diffrn_measurement_device_type 'Bruker D8 Quest'
_diffrn_measurement_method 'phi and omega scans'
_diffrn_radiation_type MoK\a
_diffrn_radiation_wavelength 0.71073
_diffrn_reflns_av_R_equivalents 0.0513
_diffrn_reflns_av_unetI/netI 0.0333
_diffrn_reflns_Laue_measured_fraction_full 0.999
_diffrn_reflns_Laue_measured_fraction_max 0.999
_diffrn_reflns_limit_h_max 39
_diffrn_reflns_limit_h_min -39
_diffrn_reflns_limit_k_max 19
_diffrn_reflns_limit_k_min -19
_diffrn_reflns_limit_l_max 32
_diffrn_reflns_limit_l_min -32
_diffrn_reflns_number 100674
_diffrn_reflns_point_group_measured_fraction_full 0.999
_diffrn_reflns_point_group_measured_fraction_max 0.999
_diffrn_reflns_theta_full 25.242
_diffrn_reflns_theta_max 28.282
_diffrn_reflns_theta_min 2.466
_diffrn_standards_decay_% 0
_diffrn_standards_interval_count 0
_diffrn_standards_interval_time 0
_diffrn_standards_number 0
_exptl_absorpt_coefficient_mu 1.776
_exptl_absorpt_correction_T_max 0.491
_exptl_absorpt_correction_T_min 0.431
_exptl_absorpt_correction_type multi-scan
_exptl_absorpt_process_details 'SADABS, Sheldrick, 2008'
_exptl_crystal_colour green
_exptl_crystal_density_diffrn 1.352
_exptl_crystal_description block
_exptl_crystal_F_000 4096
_exptl_crystal_size_max 0.600
_exptl_crystal_size_mid 0.400
_exptl_crystal_size_min 0.400
_refine_diff_density_max 0.367
_refine_diff_density_min -0.413
_refine_diff_density_rms 0.066
_refine_ls_extinction_method none
_refine_ls_goodness_of_fit_ref 1.005
_refine_ls_hydrogen_treatment mixed
_refine_ls_matrix_type full
_refine_ls_number_parameters 485
_refine_ls_number_reflns 12178
_refine_ls_number_restraints 6
_refine_ls_restrained_S_all 1.005
_refine_ls_R_factor_all 0.0446
_refine_ls_R_factor_gt 0.0284
_refine_ls_shift/su_max 0.002
_refine_ls_shift/su_mean 0.000
_refine_ls_structure_factor_coef Fsqd
_refine_ls_weighting_details
;
 w=1/[\s^2^(Fo^2^)+(0.0319P)^2^+11.2393P]
 where P=(Fo^2^+2Fc^2^)/3
;
_refine_ls_weighting_scheme calc
_refine_ls_wR_factor_gt 0.0650
_refine_ls_wR_factor_ref 0.0700
_reflns_Friedel_coverage 0.000
_reflns_number_gt 9621
_reflns_number_total 12178
_reflns_threshold_expression 'I > 2\s(I)'
_cod_data_source_file c8dt02080a2.cif
_cod_data_source_block Cpx1
_cod_database_code 7046540
_publcif_datablock.id {d3eca40c-ef1e-4de5-ac1c-5124def43f88}

_shelx_space_group_comment
;
The symmetry employed for this shelxl refinement is uniquely defined
by the following loop, which should always be used as a source of
symmetry information in preference to the above space-group names.
They are only intended as comments.
;
_shelx_estimated_absorpt_t_min 0.416
_shelx_estimated_absorpt_t_max 0.537
_shelxl_version_number 2013-2

loop_
_space_group_symop_operation_xyz
'x, y, z'
'-x, y, -z+1/2'
'x+1/2, y+1/2, z'
'-x+1/2, y+1/2, -z+1/2'
'-x, -y, -z'
'x, -y, z-1/2'
'-x+1/2, -y+1/2, -z'
'x+1/2, -y+1/2, z-1/2'

loop_
_atom_site_label
_atom_site_type_symbol
_atom_site_fract_x
_atom_site_fract_y
_atom_site_fract_z
_atom_site_U_iso_or_equiv
_atom_site_adp_type
_atom_site_occupancy
_atom_site_site_symmetry_order
_atom_site_calc_flag
_atom_site_refinement_flags_posn
_atom_site_refinement_flags_adp
Ni1 Ni 0.25190(2) 0.87803(2) 0.33869(2) 0.01594(6) Uani 1 1 d . .
Ni2 Ni 0.14417(2) 0.82227(2) 0.31071(2) 0.01673(6) Uani 1 1 d . .
Ni3 Ni 0.18479(2) 1.02146(2) 0.35680(2) 0.01528(6) Uani 1 1 d . .
Ni4 Ni 0.15717(2) 0.96263(2) 0.22621(2) 0.01614(6) Uani 1 1 d . .
Cl1 Cl 0.28205(2) 0.72984(3) 0.36696(2) 0.02442(11) Uani 1 1 d . .
Cl2 Cl 0.07114(2) 0.75826(3) 0.23013(2) 0.02686(11) Uani 1 1 d . .
Cl3 Cl 0.25200(2) 1.08358(3) 0.44605(2) 0.02194(10) Uani 1 1 d . .
Cl4 Cl 0.12748(2) 1.10849(3) 0.18547(2) 0.02378(10) Uani 1 1 d . .
O1 O 0.22132(5) 1.00119(8) 0.30452(5) 0.0156(3) Uani 1 1 d . .
O2 O 0.20470(5) 0.88653(8) 0.37836(5) 0.0159(3) Uani 1 1 d . .
O3 O 0.12751(5) 0.95738(8) 0.28620(5) 0.0164(3) Uani 1 1 d . .
O4 O 0.18537(5) 0.83942(8) 0.26391(5) 0.0162(3) Uani 1 1 d . .
O5 O 0.30940(6) 0.93776(10) 0.41807(7) 0.0274(3) Uani 1 1 d D .
H1O5 H 0.2984(9) 0.9767(13) 0.4306(11) 0.033 Uiso 1 1 d D U
O6 O 0.17505(6) 0.69119(9) 0.33484(7) 0.0246(3) Uani 1 1 d D .
H1O6 H 0.2039(6) 0.6943(16) 0.3420(11) 0.029 Uiso 1 1 d D U
O7 O 0.16961(6) 1.15186(9) 0.31872(6) 0.0248(3) Uani 1 1 d D .
H1O7 H 0.1569(8) 1.1483(16) 0.2828(6) 0.030 Uiso 1 1 d D U
O8 O 0.08742(6) 0.91137(10) 0.16026(6) 0.0257(3) Uani 1 1 d D .
H1O8 H 0.0794(9) 0.8672(12) 0.1724(10) 0.031 Uiso 1 1 d D U
N1 N 0.29626(6) 0.91087(10) 0.29908(7) 0.0189(3) Uani 1 1 d . .
N2 N 0.40120(8) 1.02674(14) 0.25353(10) 0.0389(5) Uani 1 1 d . .
H2A H 0.3999 1.0849 0.2463 0.047 Uiso 1 1 calc R U
H2B H 0.4250 0.9938 0.2519 0.047 Uiso 1 1 calc R U
N3 N 0.12178(6) 0.81897(11) 0.37668(7) 0.0193(3) Uani 1 1 d . .
N4 N 0.09492(8) 0.83292(15) 0.52719(9) 0.0375(5) Uani 1 1 d . .
H4A H 0.0645 0.8235 0.5233 0.045 Uiso 1 1 calc R U
H4B H 0.1195 0.8463 0.5629 0.045 Uiso 1 1 calc R U
N5 N 0.13010(6) 1.03698(10) 0.38394(7) 0.0180(3) Uani 1 1 d . .
N6 N 0.00271(7) 1.07771(17) 0.40911(10) 0.0479(6) Uani 1 1 d . .
H6A H -0.0271 1.0650 0.3798 0.058 Uiso 1 1 calc R U
H6B H 0.0056 1.0985 0.4439 0.058 Uiso 1 1 calc R U
N7 N 0.19124(6) 0.92895(10) 0.17421(7) 0.0182(3) Uani 1 1 d . .
N8 N 0.24918(8) 0.81673(13) 0.06530(9) 0.0371(5) Uani 1 1 d . .
H8A H 0.2554 0.7586 0.0674 0.044 Uiso 1 1 calc R U
H8B H 0.2547 0.8504 0.0396 0.044 Uiso 1 1 calc R U
C1 C 0.25707(7) 1.05501(12) 0.29730(9) 0.0183(4) Uani 1 1 d . .
H1A H 0.2747 1.0927 0.3338 0.022 Uiso 1 1 calc R U
H1B H 0.2397 1.0956 0.2623 0.022 Uiso 1 1 calc R U
C2 C 0.29520(7) 0.99937(12) 0.28734(8) 0.0177(4) Uani 1 1 d . .
C3 C 0.32840(8) 1.03878(13) 0.27015(9) 0.0221(4) Uani 1 1 d . .
H3 H 0.3254 1.1009 0.2602 0.027 Uiso 1 1 calc R U
C4 C 0.36646(8) 0.98798(14) 0.26726(9) 0.0250(4) Uani 1 1 d . .
C5 C 0.36724(8) 0.89595(14) 0.27948(9) 0.0254(4) Uani 1 1 d . .
H5 H 0.3921 0.8582 0.2774 0.031 Uiso 1 1 calc R U
C6 C 0.33201(8) 0.86062(13) 0.29446(9) 0.0227(4) Uani 1 1 d . .
H6 H 0.3327 0.7978 0.3019 0.027 Uiso 1 1 calc R U
C7 C 0.21007(7) 0.85461(13) 0.43458(8) 0.0190(4) Uani 1 1 d . .
H7A H 0.2286 0.8994 0.4665 0.023 Uiso 1 1 calc R U
H7B H 0.2296 0.7980 0.4450 0.023 Uiso 1 1 calc R U
C8 C 0.15901(7) 0.83785(12) 0.43201(8) 0.0185(4) Uani 1 1 d . .
C9 C 0.15164(8) 0.84249(14) 0.48278(9) 0.0226(4) Uani 1 1 d . .
H9 H 0.1789 0.8563 0.5209 0.027 Uiso 1 1 calc R U
C10 C 0.10381(8) 0.82683(14) 0.47854(9) 0.0247(4) Uani 1 1 d . .
C11 C 0.06564(8) 0.80567(14) 0.42104(9) 0.0266(5) Uani 1 1 d . .
H11 H 0.0327 0.7933 0.4158 0.032 Uiso 1 1 calc R U
C12 C 0.07594(8) 0.80281(14) 0.37234(9) 0.0240(4) Uani 1 1 d . .
H12 H 0.0494 0.7888 0.3337 0.029 Uiso 1 1 calc R U
C13 C 0.08128(7) 0.99050(13) 0.27934(8) 0.0195(4) Uani 1 1 d . .
H13A H 0.0555 0.9430 0.2616 0.023 Uiso 1 1 calc R U
H13B H 0.0711 1.0421 0.2510 0.023 Uiso 1 1 calc R U
C14 C 0.08400(7) 1.02036(13) 0.33937(9) 0.0193(4) Uani 1 1 d . .
C15 C 0.04140(8) 1.03261(15) 0.34650(10) 0.0281(5) Uani 1 1 d . .
H15 H 0.0096 1.0186 0.3141 0.034 Uiso 1 1 calc R U
C16 C 0.04431(8) 1.06533(16) 0.40075(10) 0.0301(5) Uani 1 1 d . .
C17 C 0.09242(8) 1.08259(15) 0.44672(9) 0.0266(5) Uani 1 1 d . .
H17 H 0.0967 1.1049 0.4847 0.032 Uiso 1 1 calc R U
C18 C 0.13312(8) 1.06734(13) 0.43681(9) 0.0221(4) Uani 1 1 d . .
H18 H 0.1655 1.0787 0.4690 0.026 Uiso 1 1 calc R U
C19 C 0.18969(8) 0.78513(12) 0.21975(8) 0.0188(4) Uani 1 1 d . .
H19A H 0.1577 0.7529 0.1962 0.023 Uiso 1 1 calc R U
H19B H 0.2163 0.7396 0.2400 0.023 Uiso 1 1 calc R U
C20 C 0.20229(7) 0.84070(12) 0.17716(8) 0.0181(4) Uani 1 1 d . .
C21 C 0.22229(8) 0.80201(13) 0.14245(9) 0.0222(4) Uani 1 1 d . .
H21 H 0.2300 0.7396 0.1464 0.027 Uiso 1 1 calc R U
C22 C 0.23129(8) 0.85415(13) 0.10141(9) 0.0226(4) Uani 1 1 d . .
C23 C 0.22108(8) 0.94642(13) 0.09971(9) 0.0224(4) Uani 1 1 d . .
H23 H 0.2276 0.9852 0.0736 0.027 Uiso 1 1 calc R U
C24 C 0.20156(7) 0.98003(13) 0.13625(8) 0.0201(4) Uani 1 1 d . .
H24 H 0.1950 1.0427 0.1347 0.024 Uiso 1 1 calc R U
C25 C 0.34972(11) 0.89642(19) 0.46602(13) 0.0564(8) Uani 1 1 d . .
H25A H 0.3370 0.8546 0.4865 0.085 Uiso 1 1 calc R U
H25B H 0.3706 0.9423 0.4948 0.085 Uiso 1 1 calc R U
H25C H 0.3699 0.8633 0.4504 0.085 Uiso 1 1 calc R U
C26 C 0.17163(10) 0.63085(15) 0.37757(11) 0.0370(6) Uani 1 1 d . .
H26A H 0.1963 0.6478 0.4185 0.055 Uiso 1 1 calc R U
H26B H 0.1784 0.5694 0.3688 0.055 Uiso 1 1 calc R U
H26C H 0.1378 0.6339 0.3748 0.055 Uiso 1 1 calc R U
C27 C 0.14110(10) 1.21961(15) 0.32992(12) 0.0383(6) Uani 1 1 d . .
H27A H 0.1053 1.2084 0.3047 0.057 Uiso 1 1 calc R U
H27B H 0.1500 1.2787 0.3200 0.057 Uiso 1 1 calc R U
H27C H 0.1485 1.2183 0.3727 0.057 Uiso 1 1 calc R U
C28 C 0.07356(9) 0.89901(17) 0.09774(10) 0.0368(6) Uani 1 1 d . .
H28A H 0.0845 0.9511 0.0825 0.055 Uiso 1 1 calc R U
H28B H 0.0370 0.8930 0.0753 0.055 Uiso 1 1 calc R U
H28C H 0.0896 0.8445 0.0924 0.055 Uiso 1 1 calc R U

loop_
_atom_site_aniso_label
_atom_site_aniso_U_11
_atom_site_aniso_U_22
_atom_site_aniso_U_33
_atom_site_aniso_U_23
_atom_site_aniso_U_13
_atom_site_aniso_U_12
Ni1 0.01973(12) 0.01299(11) 0.01511(12) 0.00148(9) 0.00784(10) 0.00127(9)
Ni2 0.02081(13) 0.01615(12) 0.01274(12) -0.00064(9) 0.00710(10) -0.00226(10)
Ni3 0.01634(12) 0.01528(11) 0.01330(11) -0.00156(9) 0.00586(9) -0.00005(9)
Ni4 0.02104(13) 0.01404(11) 0.01248(11) 0.00056(9) 0.00676(10) 0.00127(9)
Cl1 0.0298(3) 0.0170(2) 0.0261(3) 0.00641(19) 0.0123(2) 0.00569(19)
Cl2 0.0286(3) 0.0274(3) 0.0203(2) -0.0031(2) 0.0071(2) -0.0093(2)
Cl3 0.0203(2) 0.0243(2) 0.0196(2) -0.00783(19) 0.00762(19) -0.00278(19)
Cl4 0.0298(3) 0.0190(2) 0.0212(2) 0.00472(18) 0.0103(2) 0.00508(19)
O1 0.0188(7) 0.0143(6) 0.0146(6) 0.0003(5) 0.0083(5) -0.0003(5)
O2 0.0198(7) 0.0163(6) 0.0122(6) 0.0011(5) 0.0076(5) -0.0013(5)
O3 0.0173(6) 0.0175(6) 0.0130(6) -0.0002(5) 0.0057(5) 0.0013(5)
O4 0.0237(7) 0.0138(6) 0.0124(6) 0.0005(5) 0.0091(5) 0.0004(5)
O5 0.0261(8) 0.0273(8) 0.0231(8) -0.0054(6) 0.0059(6) 0.0066(6)
O6 0.0282(8) 0.0198(7) 0.0262(8) 0.0034(6) 0.0127(7) 0.0001(6)
O7 0.0337(8) 0.0201(7) 0.0200(7) 0.0009(6) 0.0115(7) 0.0034(6)
O8 0.0302(8) 0.0286(8) 0.0148(7) -0.0002(6) 0.0070(6) -0.0074(7)
N1 0.0221(8) 0.0163(8) 0.0180(8) 0.0008(6) 0.0088(7) 0.0021(7)
N2 0.0394(12) 0.0338(11) 0.0599(14) 0.0069(10) 0.0370(11) 0.0037(9)
N3 0.0205(8) 0.0208(8) 0.0178(8) 0.0009(6) 0.0096(7) -0.0015(7)
N4 0.0328(11) 0.0607(14) 0.0253(10) 0.0008(9) 0.0186(9) -0.0003(10)
N5 0.0185(8) 0.0200(8) 0.0145(8) -0.0014(6) 0.0067(7) 0.0000(6)
N6 0.0245(10) 0.0828(17) 0.0402(12) -0.0240(12) 0.0177(9) -0.0040(11)
N7 0.0238(9) 0.0152(8) 0.0154(8) 0.0004(6) 0.0087(7) 0.0002(6)
N8 0.0659(14) 0.0264(10) 0.0371(11) 0.0087(8) 0.0393(11) 0.0113(10)
C1 0.0214(10) 0.0130(8) 0.0214(10) -0.0004(7) 0.0103(8) 0.0001(7)
C2 0.0221(10) 0.0157(9) 0.0131(9) -0.0005(7) 0.0060(8) 0.0009(8)
C3 0.0271(11) 0.0185(9) 0.0223(10) 0.0008(8) 0.0125(9) 0.0001(8)
C4 0.0268(11) 0.0267(10) 0.0231(10) -0.0017(8) 0.0127(9) 0.0000(9)
C5 0.0269(11) 0.0255(10) 0.0260(11) 0.0009(9) 0.0137(9) 0.0080(9)
C6 0.0271(11) 0.0183(9) 0.0228(10) 0.0007(8) 0.0113(9) 0.0052(8)
C7 0.0202(10) 0.0226(10) 0.0126(9) 0.0016(7) 0.0059(8) -0.0017(8)
C8 0.0227(10) 0.0154(9) 0.0164(9) 0.0036(7) 0.0080(8) 0.0010(8)
C9 0.0258(11) 0.0248(10) 0.0159(9) 0.0029(8) 0.0080(8) 0.0008(8)
C10 0.0302(11) 0.0261(11) 0.0217(10) 0.0061(8) 0.0151(9) 0.0052(9)
C11 0.0221(10) 0.0320(11) 0.0293(11) 0.0048(9) 0.0147(9) 0.0000(9)
C12 0.0225(10) 0.0244(10) 0.0228(10) 0.0019(8) 0.0080(9) -0.0010(8)
C13 0.0150(9) 0.0239(10) 0.0152(9) -0.0018(8) 0.0028(7) 0.0019(8)
C14 0.0172(9) 0.0178(9) 0.0188(9) -0.0012(7) 0.0044(8) 0.0009(8)
C15 0.0168(10) 0.0370(12) 0.0261(11) -0.0078(9) 0.0057(9) 0.0007(9)
C16 0.0236(11) 0.0371(12) 0.0315(12) -0.0064(10) 0.0142(10) 0.0001(10)
C17 0.0266(11) 0.0334(12) 0.0227(11) -0.0069(9) 0.0137(9) 0.0002(9)
C18 0.0218(10) 0.0260(10) 0.0162(9) -0.0034(8) 0.0066(8) -0.0025(8)
C19 0.0303(11) 0.0134(9) 0.0159(9) -0.0011(7) 0.0131(8) -0.0002(8)
C20 0.0240(10) 0.0155(9) 0.0132(9) 0.0005(7) 0.0068(8) -0.0018(8)
C21 0.0345(12) 0.0153(9) 0.0188(10) 0.0028(8) 0.0138(9) 0.0043(8)
C22 0.0303(11) 0.0221(10) 0.0180(10) 0.0018(8) 0.0131(9) 0.0019(8)
C23 0.0294(11) 0.0217(10) 0.0167(9) 0.0039(8) 0.0109(9) -0.0030(8)
C24 0.0265(10) 0.0155(9) 0.0159(9) 0.0043(7) 0.0074(8) 0.0013(8)
C25 0.0486(17) 0.0426(15) 0.0446(16) -0.0081(13) -0.0087(13) 0.0126(13)
C26 0.0489(15) 0.0258(12) 0.0366(13) 0.0095(10) 0.0196(12) -0.0018(11)
C27 0.0481(15) 0.0249(11) 0.0459(15) 0.0045(10) 0.0247(13) 0.0132(11)
C28 0.0380(13) 0.0480(15) 0.0176(11) -0.0057(10) 0.0064(10) -0.0039(11)

loop_
_atom_type_symbol
_atom_type_description
_atom_type_scat_dispersion_real
_atom_type_scat_dispersion_imag
_atom_type_scat_source
C C 0.0033 0.0016 'International Tables Vol C Tables 4.2.6.8 and 6.1.1.4'
H H 0.0000 0.0000 'International Tables Vol C Tables 4.2.6.8 and 6.1.1.4'
N N 0.0061 0.0033 'International Tables Vol C Tables 4.2.6.8 and 6.1.1.4'
O O 0.0106 0.0060 'International Tables Vol C Tables 4.2.6.8 and 6.1.1.4'
Cl Cl 0.1484 0.1585 'International Tables Vol C Tables 4.2.6.8 and 6.1.1.4'
Ni Ni 0.3393 1.1124 'International Tables Vol C Tables 4.2.6.8 and 6.1.1.4'

loop_
_geom_angle_atom_site_label_1
_geom_angle_atom_site_label_2
_geom_angle_atom_site_label_3
_geom_angle
N1 Ni1 O2 162.51(6)
N1 Ni1 O1 81.49(6)
O2 Ni1 O1 82.43(5)
N1 Ni1 O4 101.80(6)
O2 Ni1 O4 81.81(5)
O1 Ni1 O4 79.13(5)
N1 Ni1 O5 85.13(6)
O2 Ni1 O5 88.57(6)
O1 Ni1 O5 91.85(5)
O4 Ni1 O5 167.56(5)
N1 Ni1 Cl1 97.06(5)
O2 Ni1 Cl1 99.66(4)
O1 Ni1 Cl1 173.60(4)
O4 Ni1 Cl1 95.12(4)
O5 Ni1 Cl1 94.25(4)
N3 Ni2 O4 163.48(6)
N3 Ni2 O2 80.98(6)
O4 Ni2 O2 82.63(5)
N3 Ni2 O3 97.78(6)
O4 Ni2 O3 80.89(5)
O2 Ni2 O3 78.33(5)
N3 Ni2 O6 90.57(6)
O4 Ni2 O6 88.75(5)
O2 Ni2 O6 94.94(5)
O3 Ni2 O6 168.25(5)
N3 Ni2 Cl2 98.91(5)
O4 Ni2 Cl2 97.59(4)
O2 Ni2 Cl2 175.83(4)
O3 Ni2 Cl2 97.58(4)
O6 Ni2 Cl2 89.23(4)
N5 Ni3 O3 81.30(6)
N5 Ni3 O1 162.63(6)
O3 Ni3 O1 82.56(5)
N5 Ni3 O2 101.67(6)
O3 Ni3 O2 78.68(5)
O1 Ni3 O2 81.34(5)
N5 Ni3 O7 90.01(6)
O3 Ni3 O7 96.74(5)
O1 Ni3 O7 85.52(5)
O2 Ni3 O7 166.53(5)
N5 Ni3 Cl3 96.60(5)
O3 Ni3 Cl3 174.01(4)
O1 Ni3 Cl3 100.08(4)
O2 Ni3 Cl3 96.34(4)
O7 Ni3 Cl3 88.85(4)
N7 Ni4 O3 162.87(6)
N7 Ni4 O4 81.26(6)
O3 Ni4 O4 81.91(5)
N7 Ni4 O1 98.24(6)
O3 Ni4 O1 81.57(5)
O4 Ni4 O1 78.90(5)
N7 Ni4 O8 91.25(6)
O3 Ni4 O8 87.09(5)
O4 Ni4 O8 95.07(5)
O1 Ni4 O8 167.78(5)
N7 Ni4 Cl4 98.81(5)
O3 Ni4 Cl4 98.14(4)
O4 Ni4 Cl4 177.66(4)
O1 Ni4 Cl4 98.78(4)
O8 Ni4 Cl4 87.27(4)
C1 O1 Ni1 109.74(10)
C1 O1 Ni3 130.05(11)
Ni1 O1 Ni3 97.77(5)
C1 O1 Ni4 117.81(11)
Ni1 O1 Ni4 100.86(5)
Ni3 O1 Ni4 95.68(5)
C7 O2 Ni1 130.84(11)
C7 O2 Ni2 108.31(10)
Ni1 O2 Ni2 97.03(5)
C7 O2 Ni3 117.89(11)
Ni1 O2 Ni3 96.58(5)
Ni2 O2 Ni3 101.11(5)
C13 O3 Ni4 128.55(11)
C13 O3 Ni3 109.77(10)
Ni4 O3 Ni3 97.68(5)
C13 O3 Ni2 117.71(11)
Ni4 O3 Ni2 97.07(5)
Ni3 O3 Ni2 101.60(5)
C19 O4 Ni2 130.83(11)
C19 O4 Ni4 108.67(10)
Ni2 O4 Ni4 98.04(5)
C19 O4 Ni1 117.42(11)
Ni2 O4 Ni1 96.10(5)
Ni4 O4 Ni1 100.86(5)
C25 O5 Ni1 128.86(15)
C25 O5 H1O5 109.8(18)
Ni1 O5 H1O5 111.1(18)
C26 O6 Ni2 128.29(14)
C26 O6 H1O6 107.5(18)
Ni2 O6 H1O6 107.3(18)
C27 O7 Ni3 126.10(13)
C27 O7 H1O7 103.8(18)
Ni3 O7 H1O7 109.6(18)
C28 O8 Ni4 125.90(14)
C28 O8 H1O8 108.2(17)
Ni4 O8 H1O8 111.0(17)
C2 N1 C6 117.81(17)
C2 N1 Ni1 112.49(13)
C6 N1 Ni1 128.34(13)
C4 N2 H2A 120.0
C4 N2 H2B 120.0
H2A N2 H2B 120.0
C12 N3 C8 117.53(17)
C12 N3 Ni2 129.29(14)
C8 N3 Ni2 113.17(13)
C10 N4 H4A 120.0
C10 N4 H4B 120.0
H4A N4 H4B 120.0
C14 N5 C18 117.06(17)
C14 N5 Ni3 112.64(13)
C18 N5 Ni3 130.07(13)
C16 N6 H6A 120.0
C16 N6 H6B 120.0
H6A N6 H6B 120.0
C24 N7 C20 117.39(16)
C24 N7 Ni4 129.79(13)
C20 N7 Ni4 112.73(12)
C22 N8 H8A 120.0
C22 N8 H8B 120.0
H8A N8 H8B 120.0
O1 C1 C2 112.21(15)
O1 C1 H1A 109.2
C2 C1 H1A 109.2
O1 C1 H1B 109.2
C2 C1 H1B 109.2
H1A C1 H1B 107.9
N1 C2 C3 122.29(18)
N1 C2 C1 116.49(17)
C3 C2 C1 121.14(17)
C2 C3 C4 120.22(19)
C2 C3 H3 119.9
C4 C3 H3 119.9
N2 C4 C3 121.03(19)
N2 C4 C5 122.0(2)
C3 C4 C5 117.01(19)
C6 C5 C4 119.62(19)
C6 C5 H5 120.2
C4 C5 H5 120.2
N1 C6 C5 122.97(18)
N1 C6 H6 118.5
C5 C6 H6 118.5
O2 C7 C8 110.36(15)
O2 C7 H7A 109.6
C8 C7 H7A 109.6
O2 C7 H7B 109.6
C8 C7 H7B 109.6
H7A C7 H7B 108.1
N3 C8 C9 122.82(18)
N3 C8 C7 115.47(16)
C9 C8 C7 121.70(17)
C8 C9 C10 120.02(19)
C8 C9 H9 120.0
C10 C9 H9 120.0
N4 C10 C11 121.7(2)
N4 C10 C9 121.6(2)
C11 C10 C9 116.65(18)
C12 C11 C10 119.86(19)
C12 C11 H11 120.1
C10 C11 H11 120.1
N3 C12 C11 123.11(19)
N3 C12 H12 118.4
C11 C12 H12 118.4
O3 C13 C14 111.60(15)
O3 C13 H13A 109.3
C14 C13 H13A 109.3
O3 C13 H13B 109.3
C14 C13 H13B 109.3
H13A C13 H13B 108.0
N5 C14 C15 122.41(18)
N5 C14 C13 116.20(17)
C15 C14 C13 121.35(17)
C14 C15 C16 120.70(19)
C14 C15 H15 119.6
C16 C15 H15 119.6
N6 C16 C15 121.9(2)
N6 C16 C17 121.7(2)
C15 C16 C17 116.38(19)
C18 C17 C16 119.74(19)
C18 C17 H17 120.1
C16 C17 H17 120.1
N5 C18 C17 123.69(19)
N5 C18 H18 118.2
C17 C18 H18 118.2
O4 C19 C20 111.39(15)
O4 C19 H19A 109.3
C20 C19 H19A 109.3
O4 C19 H19B 109.3
C20 C19 H19B 109.3
H19A C19 H19B 108.0
N7 C20 C21 122.61(17)
N7 C20 C19 115.99(16)
C21 C20 C19 121.38(17)
C20 C21 C22 120.14(18)
C20 C21 H21 119.9
C22 C21 H21 119.9
N8 C22 C21 121.01(19)
N8 C22 C23 121.94(18)
C21 C22 C23 117.05(18)
C24 C23 C22 119.21(18)
C24 C23 H23 120.4
C22 C23 H23 120.4
N7 C24 C23 123.54(18)
N7 C24 H24 118.2
C23 C24 H24 118.2
O5 C25 H25A 109.5
O5 C25 H25B 109.5
H25A C25 H25B 109.5
O5 C25 H25C 109.5
H25A C25 H25C 109.5
H25B C25 H25C 109.5
O6 C26 H26A 109.5
O6 C26 H26B 109.5
H26A C26 H26B 109.5
O6 C26 H26C 109.5
H26A C26 H26C 109.5
H26B C26 H26C 109.5
O7 C27 H27A 109.5
O7 C27 H27B 109.5
H27A C27 H27B 109.5
O7 C27 H27C 109.5
H27A C27 H27C 109.5
H27B C27 H27C 109.5
O8 C28 H28A 109.5
O8 C28 H28B 109.5
H28A C28 H28B 109.5
O8 C28 H28C 109.5
H28A C28 H28C 109.5
H28B C28 H28C 109.5

loop_
_geom_bond_atom_site_label_1
_geom_bond_atom_site_label_2
_geom_bond_distance
Ni1 N1 2.0294(16)
Ni1 O2 2.0510(13)
Ni1 O1 2.0510(12)
Ni1 O4 2.0950(13)
Ni1 O5 2.1350(15)
Ni1 Cl1 2.3635(5)
Ni2 N3 2.0234(16)
Ni2 O4 2.0489(13)
Ni2 O2 2.0632(13)
Ni2 O3 2.0925(13)
Ni2 O6 2.1235(14)
Ni2 Cl2 2.3917(6)
Ni3 N5 2.0380(16)
Ni3 O3 2.0480(13)
Ni3 O1 2.0545(12)
Ni3 O2 2.0921(13)
Ni3 O7 2.1136(14)
Ni3 Cl3 2.4013(5)
Ni4 N7 2.0289(16)
Ni4 O3 2.0429(13)
Ni4 O4 2.0562(12)
Ni4 O1 2.1000(13)
Ni4 O8 2.1260(14)
Ni4 Cl4 2.3875(5)
O1 C1 1.408(2)
O2 C7 1.409(2)
O3 C13 1.401(2)
O4 C19 1.410(2)
O5 C25 1.396(3)
O5 H1O5 0.795(14)
O6 C26 1.425(3)
O6 H1O6 0.797(13)
O7 C27 1.424(3)
O7 H1O7 0.796(13)
O8 C28 1.422(2)
O8 H1O8 0.802(14)
N1 C2 1.345(2)
N1 C6 1.349(2)
N2 C4 1.356(3)
N2 H2A 0.8800
N2 H2B 0.8800
N3 C12 1.345(3)
N3 C8 1.349(2)
N4 C10 1.347(3)
N4 H4A 0.8800
N4 H4B 0.8800
N5 C14 1.343(2)
N5 C18 1.348(2)
N6 C16 1.360(3)
N6 H6A 0.8800
N6 H6B 0.8800
N7 C24 1.347(2)
N7 C20 1.347(2)
N8 C22 1.350(3)
N8 H8A 0.8800
N8 H8B 0.8800
C1 C2 1.514(3)
C1 H1A 0.9900
C1 H1B 0.9900
C2 C3 1.373(3)
C3 C4 1.392(3)
C3 H3 0.9500
C4 C5 1.399(3)
C5 C6 1.367(3)
C5 H5 0.9500
C6 H6 0.9500
C7 C8 1.517(3)
C7 H7A 0.9900
C7 H7B 0.9900
C8 C9 1.371(3)
C9 C10 1.403(3)
C9 H9 0.9500
C10 C11 1.401(3)
C11 C12 1.371(3)
C11 H11 0.9500
C12 H12 0.9500
C13 C14 1.517(3)
C13 H13A 0.9900
C13 H13B 0.9900
C14 C15 1.372(3)
C15 C16 1.393(3)
C15 H15 0.9500
C16 C17 1.397(3)
C17 C18 1.362(3)
C17 H17 0.9500
C18 H18 0.9500
C19 C20 1.513(3)
C19 H19A 0.9900
C19 H19B 0.9900
C20 C21 1.373(3)
C21 C22 1.396(3)
C21 H21 0.9500
C22 C23 1.402(3)
C23 C24 1.371(3)
C23 H23 0.9500
C24 H24 0.9500
C25 H25A 0.9800
C25 H25B 0.9800
C25 H25C 0.9800
C26 H26A 0.9800
C26 H26B 0.9800
C26 H26C 0.9800
C27 H27A 0.9800
C27 H27B 0.9800
C27 H27C 0.9800
C28 H28A 0.9800
C28 H28B 0.9800
C28 H28C 0.9800

loop_
_geom_hbond_atom_site_label_D
_geom_hbond_atom_site_label_H
_geom_hbond_atom_site_label_A
_geom_hbond_distance_DH
_geom_hbond_distance_HA
_geom_hbond_distance_DA
_geom_hbond_angle_DHA
_geom_hbond_site_symmetry_A
O5 H1O5 Cl3 0.795(14) 2.249(15) 3.0301(15) 167(2) .
O6 H1O6 Cl1 0.797(13) 2.193(14) 2.9791(16) 169(2) .
O7 H1O7 Cl4 0.796(13) 2.239(14) 3.0222(15) 168(2) .
O8 H1O8 Cl2 0.802(14) 2.246(15) 3.0268(15) 165(2) .
N2 H2A Cl2 0.88 2.70 3.520(2) 156.0 4
N4 H4B Cl1 0.88 2.89 3.544(2) 132.7 7_566
N6 H6A Cl4 0.88 2.76 3.550(2) 149.3 2
N8 H8A Cl3 0.88 2.62 3.477(2) 164.6 4_545
N8 H8B Cl3 0.88 2.48 3.3361(19) 163.6 6_575
